data_7151743
loop_
_publ_author_name
'Li, Wenjun'
'Wu, Wenbin'
'Yu, Feng'
'Huang, Huicai'
'Liang, Xinmiao'
'Ye, Jinxing'

_publ_section_title
;
 Catalytic asymmetric Michael addition with curcumin derivative.
;
_journal_issue 7
_journal_name_full 'Organic &amp; biomolecular chemistry'
_journal_page_first 2505
_journal_page_last 2511
_journal_paper_doi 10.1039/c0ob00757a
_journal_volume 9
_journal_year 2011
_chemical_absolute_configuration ad
_chemical_formula_sum 'C27 H22 Br N O4'
_chemical_formula_weight 504.37
_chemical_name_systematic
;
?
;
_space_group_IT_number 4
_symmetry_cell_setting monoclinic
_symmetry_space_group_name_Hall 'P 2yb'
_symmetry_space_group_name_H-M 'P 1 21 1'
_atom_sites_solution_hydrogens geom
_atom_sites_solution_primary direct
_atom_sites_solution_secondary difmap
_audit_creation_method SHELXL-97
_cell_angle_alpha 90.00
_cell_angle_beta 100.037(3)
_cell_angle_gamma 90.00
_cell_formula_units_Z 2
_cell_length_a 5.4962(10)
_cell_length_b 14.702(3)
_cell_length_c 14.657(3)
_cell_measurement_reflns_used 2023
_cell_measurement_temperature 293(2)
_cell_measurement_theta_max 41.957
_cell_measurement_theta_min 5.542
_cell_volume 1166.2(4)
_computing_cell_refinement 'Bruker SMART'
_computing_data_collection 'Bruker SMART'
_computing_data_reduction 'Bruker SHELXTL'
_computing_molecular_graphics 'Bruker SHELXTL'
_computing_publication_material 'Bruker SHELXTL'
_computing_structure_refinement 'SHELXL-97 (Sheldrick, 1997)'
_computing_structure_solution 'SHELXS-97 (Sheldrick, 1990)'
_diffrn_ambient_temperature 293(2)
_diffrn_measured_fraction_theta_full 0.996
_diffrn_measured_fraction_theta_max 0.996
_diffrn_measurement_device_type 'CCD area detector'
_diffrn_measurement_method 'phi and omega scans'
_diffrn_radiation_monochromator graphite
_diffrn_radiation_source 'fine-focus sealed tube'
_diffrn_radiation_type MoK\a
_diffrn_radiation_wavelength 0.71073
_diffrn_reflns_av_R_equivalents 0.0766
_diffrn_reflns_av_sigmaI/netI 0.0809
_diffrn_reflns_limit_h_max 5
_diffrn_reflns_limit_h_min -6
_diffrn_reflns_limit_k_max 18
_diffrn_reflns_limit_k_min -16
_diffrn_reflns_limit_l_max 18
_diffrn_reflns_limit_l_min -17
_diffrn_reflns_number 6407
_diffrn_reflns_theta_full 25.99
_diffrn_reflns_theta_max 25.99
_diffrn_reflns_theta_min 1.98
_exptl_absorpt_coefficient_mu 1.796
_exptl_absorpt_correction_T_max 1.0000
_exptl_absorpt_correction_T_min 0.3343
_exptl_absorpt_correction_type empirical
_exptl_absorpt_process_details sadabs
_exptl_crystal_colour yellow
_exptl_crystal_density_diffrn 1.436
_exptl_crystal_density_method 'not measured'
_exptl_crystal_description prismatic
_exptl_crystal_F_000 516
_exptl_crystal_size_max 0.412
_exptl_crystal_size_mid 0.309
_exptl_crystal_size_min 0.125
_refine_diff_density_max 0.487
_refine_diff_density_min -0.405
_refine_diff_density_rms 0.073
_refine_ls_abs_structure_details 'Flack H D (1983), Acta Cryst. A39, 876-881'
_refine_ls_abs_structure_Flack 0.041(14)
_refine_ls_extinction_method none
_refine_ls_goodness_of_fit_ref 0.938
_refine_ls_hydrogen_treatment constr
_refine_ls_matrix_type full
_refine_ls_number_parameters 316
_refine_ls_number_reflns 4047
_refine_ls_number_restraints 3
_refine_ls_restrained_S_all 0.940
_refine_ls_R_factor_all 0.0803
_refine_ls_R_factor_gt 0.0590
_refine_ls_shift/su_max 0.013
_refine_ls_shift/su_mean 0.001
_refine_ls_structure_factor_coef Fsqd
_refine_ls_weighting_details 'calc w=1/[\s^2^(Fo^2^)+(0.0791P)^2^+0.0000P] where P=(Fo^2^+2Fc^2^)/3'
_refine_ls_weighting_scheme calc
_refine_ls_wR_factor_gt 0.1375
_refine_ls_wR_factor_ref 0.1467
_reflns_number_gt 2742
_reflns_number_total 4047
_reflns_threshold_expression >2sigma(I)
_cod_data_source_file c0ob00757a.txt
_cod_data_source_block cd201205
_cod_depositor_comments
;
The following automatic conversions were performed:
'_symmetry_cell_setting' value 'Monoclinic' changed to 'monoclinic'
according to '/home/saulius/struct/CIF-dictionaries/cif_core.dic'
dictionary named 'cif_core.dic' version 2.4.1 from 2010-06-29.

Automatic conversion script
Id: cif_fix_enum 1555 2011-01-17 13:19:09Z saulius 
;
_cod_original_cell_volume 1166.3(4)
_cod_original_sg_symbol_H-M P2(1)
_cod_database_code 7151743

loop_
_symmetry_equiv_pos_as_xyz
'x, y, z'
'-x, y+1/2, -z'

loop_
_atom_site_label
_atom_site_type_symbol
_atom_site_fract_x
_atom_site_fract_y
_atom_site_fract_z
_atom_site_U_iso_or_equiv
_atom_site_adp_type
_atom_site_occupancy
_atom_site_symmetry_multiplicity
_atom_site_calc_flag
_atom_site_refinement_flags
_atom_site_disorder_assembly
_atom_site_disorder_group
Br1 Br -0.10668(12) 0.31854(6) 0.61437(4) 0.0784(3) Uani 1 1 d . . .
N1 N 0.1773(11) 0.5704(4) 0.9630(3) 0.0541(13) Uani 1 1 d . . .
O1 O 0.8169(8) 0.2999(4) 0.9067(3) 0.0708(14) Uani 1 1 d . A .
O2 O 0.7742(9) 0.3605(3) 1.0951(3) 0.0685(13) Uani 1 1 d . A .
O3 O -0.0178(11) 0.6009(4) 0.9734(4) 0.0930(18) Uani 1 1 d . . .
O4 O 0.3406(11) 0.6163(3) 0.9419(4) 0.0802(15) Uani 1 1 d . . .
C1 C 0.4245(10) 0.4301(4) 0.9348(4) 0.0400(12) Uani 1 1 d . . .
H1 H 0.5793 0.4623 0.9577 0.048 Uiso 1 1 calc R . .
C2 C 0.2208(11) 0.4712(4) 0.9822(4) 0.0496(14) Uani 1 1 d . . .
H2A H 0.0678 0.4385 0.9614 0.060 Uiso 1 1 calc R . .
H2B H 0.2656 0.4624 1.0486 0.060 Uiso 1 1 calc R . .
C3 C 0.4534(9) 0.3312(4) 0.9682(3) 0.0428(12) Uani 1 1 d . A .
H3 H 0.2890 0.3035 0.9615 0.051 Uiso 1 1 calc R . .
C4 C 0.6098(12) 0.2761(4) 0.9107(4) 0.0528(15) Uani 1 1 d . . .
C5 C 0.433(3) 0.1945(10) 0.8677(9) 0.044(3) Uani 0.60 1 d P A 1
H5 H 0.2956 0.1749 0.8913 0.053 Uiso 0.60 1 calc PR A 1
C6 C 0.510(3) 0.1570(9) 0.7919(10) 0.057(3) Uani 0.60 1 d P A 1
H6 H 0.6554 0.1722 0.7715 0.068 Uiso 0.60 1 calc PR A 1
C6' C 0.347(5) 0.1617(13) 0.8276(14) 0.068(7) Uani 0.40 1 d PD A 2
H6' H 0.2204 0.1693 0.8613 0.081 Uiso 0.40 1 calc PR A 2
C5' C 0.536(4) 0.2081(12) 0.8444(14) 0.040(4) Uani 0.40 1 d P A 2
H5' H 0.6510 0.1959 0.8063 0.048 Uiso 0.40 1 calc PR A 2
C7 C 0.5743(10) 0.3269(5) 1.0696(3) 0.0520(13) Uani 1 1 d . . .
C8 C 0.4160(11) 0.2855(4) 1.1326(4) 0.0588(16) Uani 1 1 d D A .
H8 H 0.2708 0.2562 1.1060 0.071 Uiso 1 1 calc R . .
C9 C 0.4710(12) 0.2885(4) 1.2207(4) 0.0601(17) Uani 1 1 d D . .
H9 H 0.6153 0.3197 1.2446 0.072 Uiso 1 1 calc R A .
C10 C 0.3709(11) 0.4380(4) 0.8293(4) 0.0416(14) Uani 1 1 d . . .
C11 C 0.1763(10) 0.3895(4) 0.7779(4) 0.0460(13) Uani 1 1 d . . .
H11 H 0.0700 0.3554 0.8072 0.055 Uiso 1 1 calc R . .
C12 C 0.1449(10) 0.3933(4) 0.6828(4) 0.0515(14) Uani 1 1 d . . .
C13 C 0.2947(12) 0.4417(5) 0.6360(4) 0.0588(16) Uani 1 1 d . . .
H13 H 0.2707 0.4420 0.5716 0.071 Uiso 1 1 calc R . .
C14 C 0.4858(12) 0.4907(5) 0.6889(4) 0.0625(17) Uani 1 1 d . . .
H14 H 0.5907 0.5252 0.6593 0.075 Uiso 1 1 calc R . .
C15 C 0.5221(11) 0.4891(5) 0.7836(5) 0.0493(16) Uani 1 1 d . . .
H15 H 0.6500 0.5228 0.8174 0.059 Uiso 1 1 calc R . .
C16 C 0.325(2) 0.0877(6) 0.7459(8) 0.111(4) Uani 1 1 d D . .
C17 C 0.131(2) 0.0394(6) 0.7701(6) 0.103(3) Uani 1 1 d . A .
H17 H 0.0781 0.0525 0.8255 0.124 Uiso 1 1 calc R . .
C18 C 0.0139(18) -0.0279(6) 0.7135(7) 0.089(3) Uani 1 1 d . . .
H18 H -0.1124 -0.0615 0.7319 0.107 Uiso 1 1 calc R A .
C19 C 0.0832(18) -0.0450(6) 0.6310(7) 0.091(3) Uani 1 1 d . A .
H19 H 0.0022 -0.0898 0.5925 0.109 Uiso 1 1 calc R . .
C20 C 0.268(2) 0.0023(7) 0.6043(7) 0.102(3) Uani 1 1 d . . .
H20 H 0.3108 -0.0087 0.5467 0.122 Uiso 1 1 calc R A .
C21 C 0.393(2) 0.0670(8) 0.6622(10) 0.128(4) Uani 1 1 d . A .
H21 H 0.5262 0.0972 0.6445 0.153 Uiso 1 1 calc R . .
C22 C 0.3384(11) 0.2498(4) 1.2887(5) 0.0549(16) Uani 1 1 d . A .
C23 C 0.4299(13) 0.2579(5) 1.3821(5) 0.0709(19) Uani 1 1 d . . .
H23 H 0.5773 0.2891 1.4010 0.085 Uiso 1 1 calc R A .
C24 C 0.3113(15) 0.2218(6) 1.4468(5) 0.079(2) Uani 1 1 d . A .
H24 H 0.3767 0.2292 1.5093 0.095 Uiso 1 1 calc R . .
C25 C 0.0964(14) 0.1746(5) 1.4215(6) 0.072(2) Uani 1 1 d . . .
H25 H 0.0166 0.1494 1.4665 0.086 Uiso 1 1 calc R A .
C26 C -0.0020(14) 0.1645(5) 1.3285(5) 0.066(2) Uani 1 1 d . A .
H26 H -0.1478 0.1320 1.3109 0.079 Uiso 1 1 calc R . .
C27 C 0.1138(12) 0.2020(5) 1.2626(5) 0.0601(17) Uani 1 1 d . . .
H27 H 0.0449 0.1961 1.2003 0.072 Uiso 1 1 calc R A .

loop_
_atom_site_aniso_label
_atom_site_aniso_U_11
_atom_site_aniso_U_22
_atom_site_aniso_U_33
_atom_site_aniso_U_23
_atom_site_aniso_U_13
_atom_site_aniso_U_12
Br1 0.0742(4) 0.1043(6) 0.0530(4) -0.0221(5) 0.0009(3) -0.0078(5)
N1 0.074(4) 0.052(3) 0.037(3) -0.006(2) 0.009(3) 0.002(3)
O1 0.067(3) 0.083(4) 0.070(3) 0.003(3) 0.034(2) 0.005(3)
O2 0.068(3) 0.088(4) 0.044(2) 0.005(2) -0.007(2) -0.017(2)
O3 0.081(4) 0.072(4) 0.129(5) 0.003(3) 0.029(4) 0.026(3)
O4 0.108(4) 0.047(3) 0.094(4) 0.001(3) 0.042(3) -0.006(3)
C1 0.045(3) 0.042(3) 0.033(3) 0.003(2) 0.007(2) -0.004(2)
C2 0.061(4) 0.046(3) 0.044(3) 0.001(3) 0.015(3) 0.004(3)
C3 0.043(3) 0.045(3) 0.040(2) 0.005(3) 0.006(2) -0.009(3)
C4 0.071(4) 0.047(3) 0.038(3) 0.006(3) 0.002(3) 0.005(3)
C5 0.050(9) 0.050(8) 0.042(9) 0.004(6) 0.031(6) 0.012(6)
C6 0.062(8) 0.055(8) 0.062(9) 0.018(7) 0.032(7) 0.013(6)
C6' 0.081(16) 0.060(13) 0.050(12) -0.003(9) -0.024(12) -0.017(11)
C5' 0.055(12) 0.039(10) 0.029(9) -0.015(8) 0.016(8) 0.015(8)
C7 0.063(3) 0.054(3) 0.040(3) -0.001(3) 0.013(2) 0.011(4)
C8 0.064(4) 0.056(4) 0.054(4) 0.001(3) 0.003(3) 0.008(3)
C9 0.066(4) 0.063(5) 0.053(4) 0.004(3) 0.017(3) 0.009(3)
C10 0.049(4) 0.047(3) 0.029(3) 0.005(3) 0.006(3) 0.005(3)
C11 0.045(3) 0.053(4) 0.042(3) 0.004(3) 0.012(3) 0.000(3)
C12 0.050(3) 0.064(4) 0.037(3) -0.009(3) 0.000(3) 0.006(3)
C13 0.069(4) 0.078(5) 0.029(3) 0.005(3) 0.008(3) 0.008(4)
C14 0.071(4) 0.072(5) 0.050(4) 0.012(3) 0.025(3) -0.003(3)
C15 0.048(4) 0.059(4) 0.042(4) 0.002(3) 0.010(3) -0.006(3)
C16 0.162(10) 0.042(4) 0.096(7) 0.012(5) -0.072(7) -0.013(5)
C17 0.169(9) 0.057(5) 0.073(5) -0.014(4) -0.009(6) -0.005(6)
C18 0.110(7) 0.054(5) 0.094(7) -0.010(5) -0.008(5) -0.004(4)
C19 0.111(7) 0.061(5) 0.083(6) 0.000(5) -0.032(5) -0.008(5)
C20 0.128(8) 0.083(7) 0.090(7) 0.004(5) 0.006(6) 0.007(6)
C21 0.122(8) 0.090(8) 0.145(10) 0.034(8) -0.049(8) -0.022(6)
C22 0.055(4) 0.050(4) 0.067(4) 0.017(3) 0.031(3) 0.007(3)
C23 0.064(4) 0.087(5) 0.063(5) 0.001(4) 0.012(4) 0.000(4)
C24 0.089(6) 0.101(6) 0.050(4) 0.003(4) 0.021(4) 0.011(5)
C25 0.071(5) 0.085(5) 0.068(5) 0.014(4) 0.039(4) 0.009(4)
C26 0.057(4) 0.072(5) 0.071(5) 0.013(4) 0.018(4) 0.000(4)
C27 0.069(4) 0.066(4) 0.047(4) 0.005(3) 0.015(3) 0.007(3)

loop_
_atom_type_symbol
_atom_type_description
_atom_type_scat_dispersion_real
_atom_type_scat_dispersion_imag
_atom_type_scat_source
C C 0.0033 0.0016 'International Tables Vol C Tables 4.2.6.8 and 6.1.1.4'
H H 0.0000 0.0000 'International Tables Vol C Tables 4.2.6.8 and 6.1.1.4'
N N 0.0061 0.0033 'International Tables Vol C Tables 4.2.6.8 and 6.1.1.4'
O O 0.0106 0.0060 'International Tables Vol C Tables 4.2.6.8 and 6.1.1.4'
Br Br -0.2901 2.4595 'International Tables Vol C Tables 4.2.6.8 and 6.1.1.4'

loop_
_geom_angle_atom_site_label_1
_geom_angle_atom_site_label_2
_geom_angle_atom_site_label_3
_geom_angle
_geom_angle_site_symmetry_1
_geom_angle_site_symmetry_3
_geom_angle_publ_flag
O3 N1 O4 123.1(6) . . ?
O3 N1 C2 117.3(6) . . ?
O4 N1 C2 119.5(5) . . ?
C10 C1 C3 112.7(4) . . ?
C10 C1 C2 113.6(5) . . ?
C3 C1 C2 105.7(4) . . ?
C10 C1 H1 108.2 . . ?
C3 C1 H1 108.2 . . ?
C2 C1 H1 108.2 . . ?
N1 C2 C1 113.7(5) . . ?
N1 C2 H2A 108.8 . . ?
C1 C2 H2A 108.8 . . ?
N1 C2 H2B 108.8 . . ?
C1 C2 H2B 108.8 . . ?
H2A C2 H2B 107.7 . . ?
C7 C3 C1 110.8(5) . . ?
C7 C3 C4 108.9(4) . . ?
C1 C3 C4 111.2(4) . . ?
C7 C3 H3 108.6 . . ?
C1 C3 H3 108.6 . . ?
C4 C3 H3 108.6 . . ?
O1 C4 C5' 109.5(11) . . ?
O1 C4 C3 119.9(6) . . ?
C5' C4 C3 129.4(11) . . ?
O1 C4 C5 135.4(7) . . ?
C5' C4 C5 27.4(8) . . ?
C3 C4 C5 104.6(7) . . ?
C6 C5 C4 111.7(14) . . ?
C6 C5 H5 124.1 . . ?
C4 C5 H5 124.1 . . ?
C5 C6 C16 110.9(13) . . ?
C5 C6 H6 124.5 . . ?
C16 C6 H6 124.5 . . ?
C5' C6' C16 118(2) . . ?
C5' C6' H6' 120.8 . . ?
C16 C6' H6' 120.8 . . ?
C6' C5' C4 132(2) . . ?
C6' C5' H5' 114.2 . . ?
C4 C5' H5' 114.2 . . ?
O2 C7 C8 124.7(5) . . ?
O2 C7 C3 120.5(5) . . ?
C8 C7 C3 114.6(5) . . ?
C9 C8 C7 123.2(6) . . ?
C9 C8 H8 118.4 . . ?
C7 C8 H8 118.4 . . ?
C8 C9 C22 128.6(7) . . ?
C8 C9 H9 115.7 . . ?
C22 C9 H9 115.7 . . ?
C15 C10 C11 119.1(5) . . ?
C15 C10 C1 120.5(5) . . ?
C11 C10 C1 120.2(5) . . ?
C12 C11 C10 118.5(5) . . ?
C12 C11 H11 120.8 . . ?
C10 C11 H11 120.8 . . ?
C13 C12 C11 123.5(6) . . ?
C13 C12 Br1 118.9(4) . . ?
C11 C12 Br1 117.4(5) . . ?
C12 C13 C14 117.0(5) . . ?
C12 C13 H13 121.5 . . ?
C14 C13 H13 121.5 . . ?
C15 C14 C13 121.2(6) . . ?
C15 C14 H14 119.4 . . ?
C13 C14 H14 119.4 . . ?
C14 C15 C10 120.7(6) . . ?
C14 C15 H15 119.7 . . ?
C10 C15 H15 119.6 . . ?
C21 C16 C17 117.2(9) . . ?
C21 C16 C6 106.4(12) . . ?
C17 C16 C6 136.1(12) . . ?
C21 C16 C6' 144.7(14) . . ?
C17 C16 C6' 96.8(13) . . ?
C6 C16 C6' 41.6(10) . . ?
C18 C17 C16 121.1(10) . . ?
C18 C17 H17 119.5 . . ?
C16 C17 H17 119.4 . . ?
C19 C18 C17 119.8(10) . . ?
C19 C18 H18 120.1 . . ?
C17 C18 H18 120.1 . . ?
C20 C19 C18 120.6(9) . . ?
C20 C19 H19 119.7 . . ?
C18 C19 H19 119.7 . . ?
C19 C20 C21 120.0(11) . . ?
C19 C20 H20 120.0 . . ?
C21 C20 H20 120.0 . . ?
C16 C21 C20 121.2(11) . . ?
C16 C21 H21 119.4 . . ?
C20 C21 H21 119.4 . . ?
C23 C22 C27 117.5(6) . . ?
C23 C22 C9 120.6(6) . . ?
C27 C22 C9 122.0(6) . . ?
C24 C23 C22 121.8(7) . . ?
C24 C23 H23 119.1 . . ?
C22 C23 H23 119.1 . . ?
C23 C24 C25 120.7(7) . . ?
C23 C24 H24 119.6 . . ?
C25 C24 H24 119.6 . . ?
C24 C25 C26 119.5(7) . . ?
C24 C25 H25 120.2 . . ?
C26 C25 H25 120.2 . . ?
C27 C26 C25 120.3(7) . . ?
C27 C26 H26 119.8 . . ?
C25 C26 H26 119.8 . . ?
C26 C27 C22 120.2(7) . . ?
C26 C27 H27 119.9 . . ?
C22 C27 H27 119.9 . . ?

loop_
_geom_bond_atom_site_label_1
_geom_bond_atom_site_label_2
_geom_bond_distance
_geom_bond_site_symmetry_2
_geom_bond_publ_flag
Br1 C12 1.908(6) . ?
N1 O3 1.197(7) . ?
N1 O4 1.205(7) . ?
N1 C2 1.496(8) . ?
O1 C4 1.202(7) . ?
O2 C7 1.203(7) . ?
C1 C10 1.527(7) . ?
C1 C3 1.533(8) . ?
C1 C2 1.540(8) . ?
C1 H1 0.9800 . ?
C2 H2A 0.9700 . ?
C2 H2B 0.9700 . ?
C3 C7 1.519(7) . ?
C3 C4 1.536(8) . ?
C3 H3 0.9800 . ?
C4 C5' 1.404(19) . ?
C4 C5 1.603(18) . ?
C5 C6 1.37(2) . ?
C5 H5 0.9300 . ?
C6 C16 1.510(18) . ?
C6 H6 0.9300 . ?
C6' C5' 1.23(3) . ?
C6' C16 1.607(17) . ?
C6' H6' 0.9300 . ?
C5' H5' 0.9300 . ?
C7 C8 1.504(8) . ?
C8 C9 1.275(8) . ?
C8 H8 0.9300 . ?
C9 C22 1.449(8) . ?
C9 H9 0.9300 . ?
C10 C15 1.378(8) . ?
C10 C11 1.392(8) . ?
C11 C12 1.377(8) . ?
C11 H11 0.9300 . ?
C12 C13 1.360(9) . ?
C13 C14 1.393(9) . ?
C13 H13 0.9300 . ?
C14 C15 1.367(9) . ?
C14 H14 0.9300 . ?
C15 H15 0.9300 . ?
C16 C21 1.376(17) . ?
C16 C17 1.380(16) . ?
C17 C18 1.376(12) . ?
C17 H17 0.9300 . ?
C18 C19 1.353(12) . ?
C18 H18 0.9300 . ?
C19 C20 1.343(13) . ?
C19 H19 0.9300 . ?
C20 C21 1.378(15) . ?
C20 H20 0.9300 . ?
C21 H21 0.9300 . ?
C22 C23 1.379(10) . ?
C22 C27 1.415(10) . ?
C23 C24 1.350(10) . ?
C23 H23 0.9300 . ?
C24 C25 1.364(11) . ?
C24 H24 0.9300 . ?
C25 C26 1.384(11) . ?
C25 H25 0.9300 . ?
C26 C27 1.362(10) . ?
C26 H26 0.9300 . ?
C27 H27 0.9300 . ?

loop_
_geom_hbond_atom_site_label_D
_geom_hbond_atom_site_label_H
_geom_hbond_atom_site_label_A
_geom_hbond_distance_DH
_geom_hbond_distance_HA
_geom_hbond_distance_DA
_geom_hbond_angle_DHA
_geom_hbond_site_symmetry_A
C11 H11 O1 0.93 2.33 3.240(7) 165.7 1_455
C3 H3 O1 0.98 2.58 3.488(7) 154.1 1_455
C2 H2A O1 0.97 2.51 3.411(8) 154.1 1_455

loop_
_geom_torsion_atom_site_label_1
_geom_torsion_atom_site_label_2
_geom_torsion_atom_site_label_3
_geom_torsion_atom_site_label_4
_geom_torsion
_geom_torsion_site_symmetry_1
_geom_torsion_site_symmetry_2
_geom_torsion_site_symmetry_3
_geom_torsion_site_symmetry_4
_geom_torsion_publ_flag
O3 N1 C2 C1 158.7(6) . . . . ?
O4 N1 C2 C1 -24.2(7) . . . . ?
C10 C1 C2 N1 -59.9(7) . . . . ?
C3 C1 C2 N1 176.0(4) . . . . ?
C10 C1 C3 C7 164.3(5) . . . . ?
C2 C1 C3 C7 -71.1(5) . . . . ?
C10 C1 C3 C4 43.1(6) . . . . ?
C2 C1 C3 C4 167.7(4) . . . . ?
C7 C3 C4 O1 -64.2(7) . . . . ?
C1 C3 C4 O1 58.2(7) . . . . ?
C7 C3 C4 C5' 129.6(12) . . . . ?
C1 C3 C4 C5' -108.1(12) . . . . ?
C7 C3 C4 C5 116.1(7) . . . . ?
C1 C3 C4 C5 -121.5(6) . . . . ?
O1 C4 C5 C6 -19.8(15) . . . . ?
C5' C4 C5 C6 2.8(17) . . . . ?
C3 C4 C5 C6 159.9(9) . . . . ?
C4 C5 C6 C16 -173.5(8) . . . . ?
C16 C6' C5' C4 -179.2(14) . . . . ?
O1 C4 C5' C6' 176(2) . . . . ?
C3 C4 C5' C6' -17(3) . . . . ?
C5 C4 C5' C6' 12.3(18) . . . . ?
C1 C3 C7 O2 -57.6(7) . . . . ?
C4 C3 C7 O2 65.0(8) . . . . ?
C1 C3 C7 C8 117.6(6) . . . . ?
C4 C3 C7 C8 -119.8(6) . . . . ?
O2 C7 C8 C9 5.8(11) . . . . ?
C3 C7 C8 C9 -169.2(6) . . . . ?
C7 C8 C9 C22 -178.4(6) . . . . ?
C3 C1 C10 C15 -123.5(6) . . . . ?
C2 C1 C10 C15 116.3(6) . . . . ?
C3 C1 C10 C11 53.0(7) . . . . ?
C2 C1 C10 C11 -67.2(7) . . . . ?
C15 C10 C11 C12 1.1(9) . . . . ?
C1 C10 C11 C12 -175.4(5) . . . . ?
C10 C11 C12 C13 0.2(9) . . . . ?
C10 C11 C12 Br1 175.1(4) . . . . ?
C11 C12 C13 C14 -1.2(10) . . . . ?
Br1 C12 C13 C14 -176.0(5) . . . . ?
C12 C13 C14 C15 0.8(10) . . . . ?
C13 C14 C15 C10 0.5(10) . . . . ?
C11 C10 C15 C14 -1.5(9) . . . . ?
C1 C10 C15 C14 175.0(6) . . . . ?
C5 C6 C16 C21 168.9(10) . . . . ?
C5 C6 C16 C17 -16.6(18) . . . . ?
C5 C6 C16 C6' 7.1(14) . . . . ?
C5' C6' C16 C21 -30(3) . . . . ?
C5' C6' C16 C17 164.5(18) . . . . ?
C5' C6' C16 C6 0.8(14) . . . . ?
C21 C16 C17 C18 1.4(15) . . . . ?
C6 C16 C17 C18 -172.7(10) . . . . ?
C6' C16 C17 C18 171.7(11) . . . . ?
C16 C17 C18 C19 -2.6(14) . . . . ?
C17 C18 C19 C20 1.0(13) . . . . ?
C18 C19 C20 C21 1.9(14) . . . . ?
C17 C16 C21 C20 1.5(15) . . . . ?
C6 C16 C21 C20 177.2(9) . . . . ?
C6' C16 C21 C20 -161.7(17) . . . . ?
C19 C20 C21 C16 -3.2(15) . . . . ?
C8 C9 C22 C23 178.3(7) . . . . ?
C8 C9 C22 C27 -1.2(11) . . . . ?
C27 C22 C23 C24 0.0(10) . . . . ?
C9 C22 C23 C24 -179.4(7) . . . . ?
C22 C23 C24 C25 0.9(12) . . . . ?
C23 C24 C25 C26 -0.7(12) . . . . ?
C24 C25 C26 C27 -0.5(11) . . . . ?
C25 C26 C27 C22 1.4(11) . . . . ?
C23 C22 C27 C26 -1.2(10) . . . . ?
C9 C22 C27 C26 178.3(6) . . . . ?
